data_7022404
loop_
_publ_author_name
'Massoud, Salah S.'
'Louka, Febee R.'
'Obaid, Yasser K.'
'Vicente, Ramon'
'Ribas, Joan'
'Fischer, Roland C.'
'Mautner, Franz A.'

_publ_section_title
;
 Metal ions directing the geometry and nuclearity of azido-metal(II)
 complexes derived from bis(2-(3,5-dimethyl-1H-pyrazol-1-yl)ethyl)amine.
;
_journal_issue 11
_journal_name_full 'Dalton transactions (Cambridge, England : 2003)'
_journal_page_first 3968
_journal_page_last 3978
_journal_paper_doi 10.1039/c2dt32540c
_journal_volume 42
_journal_year 2013
_chemical_formula_moiety 'C28 H46 Cu2 N16, 2(Cl O4)'
_chemical_formula_sum 'C28 H46 Cl2 Cu2 N16 O8'
_chemical_formula_weight 932.81
_chemical_name_common '[Cu(bedmpza)(N3)2]2.2(ClO4)'
_chemical_name_systematic
;
?
;
_space_group_IT_number 14
_symmetry_cell_setting monoclinic
_symmetry_space_group_name_Hall '-P 2yn'
_symmetry_space_group_name_H-M 'P 1 21/n 1'
_atom_sites_solution_hydrogens geom
_atom_sites_solution_primary direct
_atom_sites_solution_secondary difmap
_audit_creation_method SHELXL-97
_cell_angle_alpha 90.00
_cell_angle_beta 110.143(2)
_cell_angle_gamma 90.00
_cell_formula_units_Z 8
_cell_length_a 18.9947(10)
_cell_length_b 21.8380(12)
_cell_length_c 20.7195(11)
_cell_measurement_reflns_used 2000
_cell_measurement_temperature 100(2)
_cell_measurement_theta_max 25.00
_cell_measurement_theta_min 2.50
_cell_volume 8068.9(8)
_computing_cell_refinement 'Bruker SAINT'
_computing_data_collection 'Bruker APEX-2'
_computing_data_reduction 'Bruker SAINT'
_computing_structure_refinement 'SHELXL-97 (Sheldrick, 2008)'
_computing_structure_solution 'SHELXS-97 (Sheldrick, 2008)'
_diffrn_ambient_temperature 100(2)
_diffrn_measured_fraction_theta_full 1.000
_diffrn_measured_fraction_theta_max 1.000
_diffrn_measurement_device_type 'Bruker APEX-II CCD'
_diffrn_measurement_method \w-scans
_diffrn_radiation_monochromator graphite
_diffrn_radiation_source 'fine-focus sealed tube'
_diffrn_radiation_type MoK\a
_diffrn_radiation_wavelength 0.71073
_diffrn_reflns_av_R_equivalents 0.0396
_diffrn_reflns_av_sigmaI/netI 0.0193
_diffrn_reflns_limit_h_max 23
_diffrn_reflns_limit_h_min -23
_diffrn_reflns_limit_k_max 26
_diffrn_reflns_limit_k_min -26
_diffrn_reflns_limit_l_max 25
_diffrn_reflns_limit_l_min -25
_diffrn_reflns_number 191304
_diffrn_reflns_theta_full 26.00
_diffrn_reflns_theta_max 26.00
_diffrn_reflns_theta_min 1.80
_exptl_absorpt_coefficient_mu 1.253
_exptl_absorpt_correction_T_max 0.7530
_exptl_absorpt_correction_T_min 0.5730
_exptl_absorpt_correction_type multi-scan
_exptl_absorpt_process_details SADABS
_exptl_crystal_colour green
_exptl_crystal_density_diffrn 1.536
_exptl_crystal_density_method 'not measured'
_exptl_crystal_description irregular
_exptl_crystal_F_000 3856
_exptl_crystal_size_max 0.50
_exptl_crystal_size_mid 0.24
_exptl_crystal_size_min 0.24
_refine_diff_density_max 1.973
_refine_diff_density_min -1.375
_refine_diff_density_rms 0.078
_refine_ls_extinction_method none
_refine_ls_goodness_of_fit_ref 1.069
_refine_ls_matrix_type fullcycle
_refine_ls_number_parameters 1109
_refine_ls_number_reflns 15850
_refine_ls_number_restraints 144
_refine_ls_restrained_S_all 1.103
_refine_ls_R_factor_all 0.0512
_refine_ls_R_factor_gt 0.0391
_refine_ls_shift/su_max 0.003
_refine_ls_shift/su_mean 0.000
_refine_ls_structure_factor_coef Fsqd
_refine_ls_weighting_details 'calc w=1/[\s^2^(Fo^2^)+(0.0402P)^2^+19.8427P] where P=(Fo^2^+2Fc^2^)/3'
_refine_ls_weighting_scheme calc
_refine_ls_wR_factor_gt 0.0957
_refine_ls_wR_factor_ref 0.1073
_reflns_number_gt 13295
_reflns_number_total 15850
_reflns_threshold_expression >2sigma(I)
_cod_data_source_file c2dt32540c.txt
_cod_data_source_block rf1865
_cod_depositor_comments
;
The following automatic conversions were performed:

'_symmetry_cell_setting' value 'Monoclinic' changed to 'monoclinic'
according to /home/saulius/struct/CIF-dictionaries/cif_core.dic
dictionary named 'cif_core.dic' version 2.4.2 from 2011-04-26.

Automatic conversion script
Id: cif_fix_values 1891 2012-01-12 08:04:46Z andrius 
;
_cod_original_sg_symbol_H-M 'P 21/n'
_cod_database_code 7022404

loop_
_symmetry_equiv_pos_as_xyz
'x, y, z'
'-x+1/2, y+1/2, -z+1/2'
'-x, -y, -z'
'x-1/2, -y-1/2, z-1/2'

loop_
_atom_site_label
_atom_site_type_symbol
_atom_site_fract_x
_atom_site_fract_y
_atom_site_fract_z
_atom_site_U_iso_or_equiv
_atom_site_adp_type
_atom_site_occupancy
_atom_site_calc_flag
_atom_site_refinement_flags
_atom_site_disorder_assembly
_atom_site_disorder_group
Cl1 Cl 0.19274(5) 0.44661(3) 0.06307(4) 0.02724(16) Uani 1 d . . .
O2 O 0.11989(14) 0.47564(11) 0.03923(13) 0.0357(6) Uani 1 d . . .
O4 O 0.19350(15) 0.39786(11) 0.01524(13) 0.0365(6) Uani 1 d . . .
O1 O 0.20644(16) 0.42032(12) 0.12990(13) 0.0413(6) Uani 1 d . . .
O3 O 0.24968(17) 0.49025(13) 0.06587(17) 0.0516(7) Uani 1 d . . .
Cl2 Cl 0.42758(5) 0.57922(4) 0.78382(5) 0.03712(19) Uani 1 d . . .
O6 O 0.42256(16) 0.53500(13) 0.73055(15) 0.0517(7) Uani 1 d . . .
O8 O 0.41900(13) 0.63991(11) 0.75433(12) 0.0340(5) Uani 1 d . . .
O5 O 0.50004(18) 0.57402(14) 0.83614(14) 0.0583(9) Uani 1 d . . .
O7 O 0.3700(2) 0.56816(18) 0.8118(3) 0.1002(17) Uani 1 d U . .
Cl3 Cl 0.93293(5) 0.76070(4) 0.80129(4) 0.03476(19) Uani 1 d D . .
O10A O 0.9173(3) 0.7229(3) 0.7472(4) 0.144(4) Uani 0.728(6) d PDU A 1
O11A O 0.9219(2) 0.7459(3) 0.8627(2) 0.145(3) Uani 0.728(6) d PDU A 1
O12A O 0.9055(4) 0.8193(2) 0.7820(3) 0.082(2) Uani 0.728(6) d PDU A 1
O13A O 1.01687(19) 0.76506(19) 0.82885(18) 0.0466(12) Uani 0.728(6) d PDU A 1
O10B O 0.9219(2) 0.7459(3) 0.8627(2) 0.145(3) Uani 0.272(6) d PDU A 2
O11B O 0.8448(4) 0.7556(4) 0.7589(4) 0.038(3) Uani 0.272(6) d PDU A 2
O12B O 0.9597(6) 0.7096(4) 0.7788(5) 0.045(3) Uani 0.272(6) d PDU A 2
O13B O 0.9512(7) 0.8143(4) 0.7888(6) 0.062(4) Uani 0.272(6) d PDU A 2
Cl4A Cl 0.07088(7) 0.54831(5) 0.69400(6) 0.0248(3) Uani 0.752(4) d PD B 1
O20A O 0.0590(4) 0.5886(2) 0.6421(3) 0.113(3) Uani 0.752(4) d PDU B 1
O21A O 0.0331(4) 0.4944(3) 0.6693(3) 0.124(3) Uani 0.752(4) d PDU B 1
O22A O 0.0528(4) 0.5757(3) 0.7490(3) 0.083(2) Uani 0.752(4) d PDU B 1
O23A O 0.1493(3) 0.5372(3) 0.7200(3) 0.117(3) Uani 0.752(4) d PDU B 1
Cl4B Cl 0.0341(3) 0.53436(18) 0.7092(2) 0.0431(15) Uani 0.248(4) d PD B 2
O20B O 0.0950(5) 0.4987(5) 0.7355(6) 0.047(2) Uani 0.248(4) d PDU B 2
O21B O -0.0297(6) 0.5143(6) 0.7255(7) 0.061(4) Uani 0.248(4) d PDU B 2
O22B O 0.0079(6) 0.5329(5) 0.6339(5) 0.047(2) Uani 0.248(4) d PDU B 2
O23B O 0.0422(8) 0.5987(5) 0.7215(7) 0.044(4) Uani 0.248(4) d PDU B 2
Cu1 Cu 0.179845(19) 0.731654(16) 0.479199(17) 0.01780(7) Uani 1 d . . .
Cu2 Cu 0.18331(2) 0.760189(17) 0.629215(18) 0.02154(8) Uani 1 d . . .
N1 N 0.26708(14) 0.66520(12) 0.48581(12) 0.0220(5) Uani 1 d . . .
N2 N 0.28747(14) 0.65480(11) 0.42984(12) 0.0211(5) Uani 1 d . . .
N3 N 0.21420(13) 0.79024(11) 0.41611(12) 0.0182(5) Uani 1 d D . .
H60 H 0.2372(18) 0.8218(12) 0.4452(15) 0.027 Uiso 1 d D . .
N4 N 0.07237(15) 0.72691(13) 0.34215(13) 0.0273(6) Uani 1 d . . .
N5 N 0.10444(14) 0.69239(13) 0.39962(13) 0.0252(6) Uani 1 d . . .
N8 N 0.26786(16) 0.78443(12) 0.71207(13) 0.0265(6) Uani 1 d . . .
N7 N 0.29784(16) 0.74392(12) 0.76479(13) 0.0259(6) Uani 1 d . . .
N6 N 0.13340(15) 0.71115(13) 0.68591(14) 0.0253(6) Uani 1 d D . .
H61 H 0.118(2) 0.6745(10) 0.6632(18) 0.038 Uiso 1 d D . .
N9 N 0.06695(17) 0.84895(13) 0.65332(15) 0.0329(7) Uani 1 d . . .
N10 N 0.10704(17) 0.83965(14) 0.61043(15) 0.0326(7) Uani 1 d . . .
N21 N 0.12425(15) 0.71153(14) 0.54399(14) 0.0309(6) Uani 1 d . . .
N22 N 0.06054(16) 0.69293(16) 0.52778(14) 0.0356(7) Uani 1 d . . .
N23 N 0.00125(19) 0.6737(2) 0.51303(18) 0.0646(13) Uani 1 d . . .
N31 N 0.23963(14) 0.77808(12) 0.56375(12) 0.0209(5) Uani 1 d . . .
N32 N 0.30717(15) 0.78001(13) 0.57597(12) 0.0254(6) Uani 1 d . . .
N33 N 0.36993(17) 0.78199(18) 0.58489(15) 0.0428(8) Uani 1 d . . .
C2 C 0.26503(18) 0.69792(14) 0.37216(15) 0.0221(6) Uani 1 d . . .
H2A H 0.2114 0.6917 0.3449 0.027 Uiso 1 calc R . .
H2B H 0.2945 0.6897 0.3419 0.027 Uiso 1 calc R . .
C4 C 0.33882(19) 0.58124(15) 0.50252(17) 0.0300(7) Uani 1 d . . .
H4 H 0.3660 0.5457 0.5236 0.036 Uiso 1 calc R . .
C1 C 0.27745(17) 0.76426(14) 0.39726(16) 0.0216(6) Uani 1 d . . .
H1A H 0.3240 0.7664 0.4379 0.026 Uiso 1 calc R . .
H1B H 0.2848 0.7899 0.3607 0.026 Uiso 1 calc R . .
C5 C 0.29874(18) 0.62057(15) 0.53038(16) 0.0261(7) Uani 1 d . . .
C7 C 0.2886(2) 0.61769(17) 0.59890(16) 0.0369(8) Uani 1 d . . .
H7A H 0.3080 0.6553 0.6247 0.055 Uiso 1 calc R . .
H7B H 0.3159 0.5823 0.6247 0.055 Uiso 1 calc R . .
H7C H 0.2351 0.6136 0.5921 0.055 Uiso 1 calc R . .
C3 C 0.33118(18) 0.60422(14) 0.43832(17) 0.0261(7) Uani 1 d . . .
C6 C 0.3626(2) 0.58257(17) 0.3855(2) 0.0379(8) Uani 1 d . . .
H6A H 0.3217 0.5760 0.3418 0.057 Uiso 1 calc R . .
H6B H 0.3897 0.5440 0.4008 0.057 Uiso 1 calc R . .
H6C H 0.3972 0.6135 0.3793 0.057 Uiso 1 calc R . .
C8 C 0.15389(17) 0.81681(15) 0.35522(15) 0.0241(6) Uani 1 d . . .
H8A H 0.1648 0.8067 0.3130 0.029 Uiso 1 calc R . .
H8B H 0.1545 0.8620 0.3597 0.029 Uiso 1 calc R . .
C9 C 0.07653(18) 0.79332(16) 0.34784(17) 0.0285(7) Uani 1 d . . .
H9A H 0.0638 0.8062 0.3883 0.034 Uiso 1 calc R . .
H9B H 0.0392 0.8117 0.3064 0.034 Uiso 1 calc R . .
C14 C 0.1173(2) 0.58210(17) 0.42967(19) 0.0404(9) Uani 1 d . . .
H14A H 0.1661 0.5678 0.4296 0.061 Uiso 1 calc R . .
H14B H 0.0810 0.5484 0.4161 0.061 Uiso 1 calc R . .
H14C H 0.1220 0.5962 0.4759 0.061 Uiso 1 calc R . .
C12 C 0.09091(19) 0.63365(16) 0.38004(17) 0.0307(7) Uani 1 d . . .
C10 C 0.0400(2) 0.69115(19) 0.28696(18) 0.0381(9) Uani 1 d . . .
C11 C 0.0511(2) 0.63144(18) 0.30975(18) 0.0393(9) Uani 1 d . . .
H11 H 0.0347 0.5956 0.2827 0.047 Uiso 1 calc R . .
C13 C -0.0003(3) 0.7178(2) 0.21776(19) 0.0572(12) Uani 1 d . . .
H13A H -0.0433 0.7417 0.2193 0.086 Uiso 1 calc R . .
H13B H -0.0178 0.6847 0.1841 0.086 Uiso 1 calc R . .
H13C H 0.0339 0.7444 0.2044 0.086 Uiso 1 calc R . .
C16 C 0.2624(2) 0.68454(15) 0.76285(16) 0.0286(7) Uani 1 d . . .
H16A H 0.2895 0.6614 0.8053 0.034 Uiso 1 calc R . .
H16B H 0.2650 0.6607 0.7231 0.034 Uiso 1 calc R . .
C18 C 0.3610(2) 0.82889(18) 0.79629(18) 0.0387(9) Uani 1 d . . .
H18 H 0.3961 0.8587 0.8217 0.046 Uiso 1 calc R . .
C17 C 0.3541(2) 0.76976(17) 0.81645(17) 0.0315(7) Uani 1 d . . .
C19 C 0.3066(2) 0.83650(16) 0.73128(17) 0.0333(8) Uani 1 d . . .
C15 C 0.1817(2) 0.69267(15) 0.75688(16) 0.0304(7) Uani 1 d . . .
H15A H 0.1626 0.6538 0.7691 0.036 Uiso 1 calc R . .
H15B H 0.1785 0.7243 0.7900 0.036 Uiso 1 calc R . .
C20 C 0.3953(2) 0.7359(2) 0.88085(19) 0.0457(10) Uani 1 d . . .
H20A H 0.3615 0.7278 0.9065 0.069 Uiso 1 calc R . .
H20B H 0.4378 0.7605 0.9091 0.069 Uiso 1 calc R . .
H20C H 0.4138 0.6969 0.8692 0.069 Uiso 1 calc R . .
C21 C 0.2896(3) 0.89240(17) 0.6866(2) 0.0463(10) Uani 1 d . . .
H21A H 0.2896 0.8817 0.6407 0.069 Uiso 1 calc R . .
H21B H 0.3278 0.9237 0.7069 0.069 Uiso 1 calc R . .
H21C H 0.2402 0.9084 0.6831 0.069 Uiso 1 calc R . .
C24 C 0.0243(2) 0.90007(16) 0.63622(19) 0.0330(8) Uani 1 d . . .
C23 C 0.0748(3) 0.80700(17) 0.7102(2) 0.0429(10) Uani 1 d . . .
H23A H 0.0379 0.8181 0.7323 0.052 Uiso 1 calc R . .
H23B H 0.1256 0.8116 0.7449 0.052 Uiso 1 calc R . .
C22 C 0.0629(2) 0.74018(17) 0.6870(2) 0.0372(9) Uani 1 d . . .
H22A H 0.0437 0.7170 0.7186 0.045 Uiso 1 calc R . .
H22B H 0.0245 0.7381 0.6404 0.045 Uiso 1 calc R . .
C27 C -0.0256(2) 0.92090(18) 0.6742(2) 0.0446(10) Uani 1 d . . .
H27A H -0.0582 0.8871 0.6772 0.067 Uiso 1 calc R . .
H27B H -0.0563 0.9553 0.6497 0.067 Uiso 1 calc R . .
H27C H 0.0052 0.9339 0.7206 0.067 Uiso 1 calc R . .
C25 C 0.03698(19) 0.92487(16) 0.58026(18) 0.0314(7) Uani 1 d . . .
H25 H 0.0153 0.9612 0.5563 0.038 Uiso 1 calc R . .
C28 C 0.1188(2) 0.89274(17) 0.50841(18) 0.0379(9) Uani 1 d . . .
H28A H 0.1601 0.9223 0.5217 0.057 Uiso 1 calc R . .
H28B H 0.0792 0.9072 0.4669 0.057 Uiso 1 calc R . .
H28C H 0.1372 0.8529 0.4993 0.057 Uiso 1 calc R . .
C26 C 0.08786(19) 0.88634(15) 0.56552(17) 0.0294(7) Uani 1 d . . .
Cu3 Cu 0.149830(19) 0.695090(16) 0.031773(17) 0.01732(7) Uani 1 d . . .
Cu4 Cu 0.21104(2) 0.832197(16) 0.068272(18) 0.02085(8) Uani 1 d . . .
N13 N 0.06104(14) 0.66656(12) -0.05276(13) 0.0204(5) Uani 1 d D . .
H62 H 0.0411(19) 0.7039(9) -0.0699(17) 0.031 Uiso 1 d D . .
N11 N 0.12597(15) 0.63475(12) 0.09235(13) 0.0236(5) Uani 1 d . . .
N14 N 0.21672(14) 0.60353(11) -0.04558(13) 0.0221(5) Uani 1 d . . .
N15 N 0.23550(14) 0.65049(11) 0.00072(13) 0.0222(5) Uani 1 d . . .
N12 N 0.05399(16) 0.61955(13) 0.08456(14) 0.0284(6) Uani 1 d . . .
N17 N 0.15625(14) 0.91615(11) 0.16278(13) 0.0200(5) Uani 1 d . . .
N18 N 0.30560(14) 0.85788(12) 0.15020(14) 0.0253(6) Uani 1 d D . .
H63 H 0.330(2) 0.8216(10) 0.1671(19) 0.038 Uiso 1 d D . .
N16 N 0.13202(14) 0.87721(12) 0.10778(13) 0.0219(5) Uani 1 d . . .
N20 N 0.2301(2) 0.89435(13) 0.00661(15) 0.0366(7) Uani 1 d . . .
N19 N 0.3015(2) 0.90471(14) 0.00718(18) 0.0453(9) Uani 1 d . . .
N41 N 0.20493(15) 0.75102(12) 0.11348(12) 0.0225(5) Uani 1 d . . .
N42 N 0.1804(2) 0.74455(15) 0.21748(16) 0.0502(10) Uani 1 d . . .
N43 N 0.19193(17) 0.74814(12) 0.16698(13) 0.0291(6) Uani 1 d . . .
N51 N 0.15757(16) 0.77652(11) -0.01436(12) 0.0236(5) Uani 1 d . . .
N52 N 0.18159(17) 0.77817(12) -0.06216(13) 0.0293(6) Uani 1 d . . .
N53 N 0.2044(2) 0.78069(15) -0.10636(16) 0.0475(9) Uani 1 d . . .
C29 C 0.00069(17) 0.62932(16) -0.04055(16) 0.0256(7) Uani 1 d . . .
H29A H 0.0127 0.5853 -0.0414 0.031 Uiso 1 calc R . .
H29B H -0.0475 0.6370 -0.0781 0.031 Uiso 1 calc R . .
C30 C -0.00779(18) 0.64458(16) 0.02768(17) 0.0294(7) Uani 1 d . . .
H30A H -0.0093 0.6896 0.0327 0.035 Uiso 1 calc R . .
H30B H -0.0557 0.6276 0.0288 0.035 Uiso 1 calc R . .
C33 C 0.1705(2) 0.60264(15) 0.14667(16) 0.0331(8) Uani 1 d . . .
C35 C 0.2535(2) 0.60651(17) 0.17000(19) 0.0416(9) Uani 1 d . . .
H35A H 0.2709 0.5923 0.1332 0.062 Uiso 1 calc R . .
H35B H 0.2752 0.5807 0.2107 0.062 Uiso 1 calc R . .
H35C H 0.2692 0.6491 0.1815 0.062 Uiso 1 calc R . .
C31 C 0.0526(3) 0.57774(17) 0.13273(18) 0.0416(10) Uani 1 d . . .
C32 C 0.1257(3) 0.56745(16) 0.17297(18) 0.0450(11) Uani 1 d . . .
H32 H 0.1427 0.5411 0.2117 0.054 Uiso 1 calc R . .
C34 C -0.0193(3) 0.5511(2) 0.1345(2) 0.0620(15) Uani 1 d . . .
H34A H -0.0085 0.5217 0.1724 0.093 Uiso 1 calc R . .
H34B H -0.0453 0.5301 0.0909 0.093 Uiso 1 calc R . .
H34C H -0.0512 0.5839 0.1412 0.093 Uiso 1 calc R . .
C37 C 0.13947(17) 0.58343(14) -0.07566(16) 0.0244(6) Uani 1 d . . .
H37A H 0.1245 0.5626 -0.0400 0.029 Uiso 1 calc R . .
H37B H 0.1357 0.5533 -0.1124 0.029 Uiso 1 calc R . .
C36 C 0.08569(17) 0.63618(15) -0.10569(15) 0.0232(6) Uani 1 d . . .
H36A H 0.1107 0.6667 -0.1259 0.028 Uiso 1 calc R . .
H36B H 0.0412 0.6205 -0.1430 0.028 Uiso 1 calc R . .
C40 C 0.30992(18) 0.65724(15) 0.01704(18) 0.0282(7) Uani 1 d . . .
C38 C 0.27753(19) 0.58058(14) -0.05715(18) 0.0278(7) Uani 1 d . . .
C39 C 0.33762(19) 0.61448(15) -0.0180(2) 0.0327(8) Uani 1 d . . .
H39 H 0.3883 0.6098 -0.0153 0.039 Uiso 1 calc R . .
C41 C 0.2717(2) 0.52723(17) -0.1042(2) 0.0413(9) Uani 1 d . . .
H41A H 0.2499 0.4922 -0.0883 0.062 Uiso 1 calc R . .
H41B H 0.3218 0.5164 -0.1041 0.062 Uiso 1 calc R . .
H41C H 0.2396 0.5382 -0.1509 0.062 Uiso 1 calc R . .
C42 C 0.3516(2) 0.70636(18) 0.0650(2) 0.0446(10) Uani 1 d . . .
H42A H 0.3286 0.7461 0.0483 0.067 Uiso 1 calc R . .
H42B H 0.4039 0.7066 0.0672 0.067 Uiso 1 calc R . .
H42C H 0.3496 0.6986 0.1109 0.067 Uiso 1 calc R . .
C44 C 0.23374(17) 0.93690(14) 0.18881(17) 0.0251(7) Uani 1 d . . .
H44A H 0.2409 0.9638 0.2290 0.030 Uiso 1 calc R . .
H44B H 0.2439 0.9615 0.1529 0.030 Uiso 1 calc R . .
C43 C 0.28972(17) 0.88469(15) 0.20986(16) 0.0260(7) Uani 1 d . . .
H43A H 0.3371 0.8999 0.2439 0.031 Uiso 1 calc R . .
H43B H 0.2698 0.8523 0.2323 0.031 Uiso 1 calc R . .
C46 C 0.03901(18) 0.89653(15) 0.14903(17) 0.0273(7) Uani 1 d . . .
H46 H -0.0088 0.8957 0.1542 0.033 Uiso 1 calc R . .
C48 C 0.1120(2) 0.97065(16) 0.24820(18) 0.0304(7) Uani 1 d . . .
H48A H 0.1586 0.9600 0.2853 0.046 Uiso 1 calc R . .
H48B H 0.0696 0.9663 0.2646 0.046 Uiso 1 calc R . .
H48C H 0.1148 1.0131 0.2338 0.046 Uiso 1 calc R . .
C45 C 0.10126(17) 0.92867(14) 0.18849(16) 0.0227(6) Uani 1 d . . .
C47 C 0.06021(17) 0.86529(15) 0.09979(17) 0.0261(7) Uani 1 d . . .
C49 C 0.0141(2) 0.82278(19) 0.0447(2) 0.0434(10) Uani 1 d . . .
H49A H -0.0156 0.8466 0.0045 0.065 Uiso 1 calc R . .
H49B H -0.0195 0.7991 0.0620 0.065 Uiso 1 calc R . .
H49C H 0.0473 0.7948 0.0317 0.065 Uiso 1 calc R . .
C50 C 0.3609(2) 0.89728(19) 0.1331(2) 0.0410(9) Uani 1 d . . .
H50A H 0.4110 0.8917 0.1686 0.049 Uiso 1 calc R . .
H50B H 0.3465 0.9408 0.1340 0.049 Uiso 1 calc R . .
C52 C 0.2984(4) 0.93707(19) -0.0503(3) 0.0671(17) Uani 1 d . . .
C51 C 0.3656(3) 0.88267(19) 0.0633(3) 0.0532(12) Uani 1 d . . .
H51A H 0.4117 0.9013 0.0598 0.064 Uiso 1 calc R . .
H51B H 0.3696 0.8378 0.0590 0.064 Uiso 1 calc R . .
C56 C 0.0999(3) 0.91736(18) -0.0710(2) 0.0594(14) Uani 1 d . . .
H56A H 0.0819 0.8772 -0.0910 0.089 Uiso 1 calc R . .
H56B H 0.0770 0.9494 -0.1048 0.089 Uiso 1 calc R . .
H56C H 0.0862 0.9236 -0.0300 0.089 Uiso 1 calc R . .
C53 C 0.2243(4) 0.9470(2) -0.0878(3) 0.0695(17) Uani 1 d . . .
H53 H 0.2049 0.9681 -0.1303 0.083 Uiso 1 calc R . .
C55 C 0.3695(4) 0.9544(2) -0.0629(3) 0.097(2) Uani 1 d . . .
H55A H 0.3997 0.9814 -0.0260 0.145 Uiso 1 calc R . .
H55B H 0.3568 0.9757 -0.1071 0.145 Uiso 1 calc R . .
H55C H 0.3982 0.9174 -0.0639 0.145 Uiso 1 calc R . .
C54 C 0.1827(3) 0.92010(16) -0.05171(19) 0.0509(12) Uani 1 d . . .

loop_
_atom_site_aniso_label
_atom_site_aniso_U_11
_atom_site_aniso_U_22
_atom_site_aniso_U_33
_atom_site_aniso_U_23
_atom_site_aniso_U_13
_atom_site_aniso_U_12
Cl1 0.0337(4) 0.0207(4) 0.0291(4) -0.0004(3) 0.0130(3) -0.0006(3)
O2 0.0381(14) 0.0307(13) 0.0370(14) -0.0016(11) 0.0113(11) 0.0092(11)
O4 0.0468(15) 0.0280(13) 0.0340(13) -0.0041(10) 0.0131(11) 0.0093(11)
O1 0.0518(16) 0.0434(15) 0.0288(13) 0.0066(11) 0.0141(12) 0.0053(13)
O3 0.0501(17) 0.0379(15) 0.073(2) -0.0028(14) 0.0295(16) -0.0155(13)
Cl2 0.0329(4) 0.0357(5) 0.0487(5) 0.0093(4) 0.0217(4) 0.0094(4)
O6 0.0429(16) 0.0402(16) 0.0550(18) -0.0080(13) -0.0049(14) 0.0006(13)
O8 0.0289(12) 0.0348(13) 0.0366(13) 0.0045(11) 0.0091(11) -0.0016(10)
O5 0.069(2) 0.0504(18) 0.0355(15) -0.0098(13) -0.0077(14) 0.0225(16)
O7 0.103(3) 0.071(2) 0.178(4) 0.065(3) 0.115(3) 0.044(2)
Cl3 0.0430(5) 0.0320(4) 0.0369(5) 0.0073(3) 0.0234(4) 0.0070(4)
O10A 0.047(3) 0.141(6) 0.215(8) -0.139(6) 0.006(4) -0.008(4)
O11A 0.103(3) 0.216(6) 0.168(4) 0.156(4) 0.113(3) 0.112(4)
O12A 0.108(5) 0.050(3) 0.071(3) 0.018(3) 0.010(4) 0.044(3)
O13A 0.036(2) 0.064(3) 0.033(2) 0.0150(18) 0.0039(16) -0.0048(18)
O10B 0.103(3) 0.216(6) 0.168(4) 0.156(4) 0.113(3) 0.112(4)
O11B 0.026(5) 0.055(6) 0.029(5) -0.006(4) 0.004(4) -0.004(4)
O12B 0.045(5) 0.049(5) 0.053(5) 0.002(4) 0.031(4) 0.024(4)
O13B 0.081(10) 0.045(7) 0.074(9) 0.016(6) 0.043(9) -0.004(7)
Cl4A 0.0239(6) 0.0237(6) 0.0251(6) -0.0055(4) 0.0062(4) 0.0005(4)
O20A 0.215(7) 0.045(3) 0.051(3) 0.006(2) 0.010(4) -0.003(4)
O21A 0.163(6) 0.122(5) 0.110(5) -0.087(5) 0.075(5) -0.112(5)
O22A 0.088(4) 0.123(6) 0.052(3) -0.047(4) 0.041(3) -0.023(4)
O23A 0.066(4) 0.142(6) 0.116(5) -0.046(4) -0.003(3) 0.029(4)
Cl4B 0.056(3) 0.030(2) 0.036(2) 0.0095(17) 0.006(2) 0.0086(19)
O20B 0.033(4) 0.047(5) 0.057(5) 0.033(4) 0.010(4) 0.011(4)
O21B 0.046(7) 0.062(8) 0.078(9) 0.026(7) 0.025(6) 0.016(6)
O22B 0.033(4) 0.047(5) 0.057(5) 0.033(4) 0.010(4) 0.011(4)
O23B 0.035(5) 0.046(6) 0.057(6) -0.020(4) 0.022(5) -0.010(4)
Cu1 0.01609(17) 0.02374(18) 0.01411(16) 0.00012(14) 0.00589(13) -0.00295(14)
Cu2 0.02544(19) 0.02525(19) 0.01843(17) 0.00126(14) 0.01334(15) 0.00182(15)
N1 0.0269(13) 0.0239(13) 0.0154(12) -0.0006(10) 0.0075(10) 0.0022(11)
N2 0.0245(13) 0.0199(13) 0.0195(12) -0.0005(10) 0.0085(10) 0.0007(10)
N3 0.0180(12) 0.0202(12) 0.0173(12) 0.0000(10) 0.0074(10) 0.0017(10)
N4 0.0206(13) 0.0376(16) 0.0198(13) 0.0010(11) 0.0019(11) -0.0039(12)
N5 0.0223(13) 0.0326(15) 0.0187(13) 0.0033(11) 0.0043(10) -0.0062(11)
N8 0.0420(16) 0.0226(13) 0.0178(12) -0.0001(10) 0.0141(12) -0.0019(12)
N7 0.0349(15) 0.0249(14) 0.0188(13) -0.0011(10) 0.0104(11) -0.0021(12)
N6 0.0305(14) 0.0275(14) 0.0246(13) 0.0004(11) 0.0180(12) -0.0008(12)
N9 0.0425(17) 0.0324(16) 0.0355(16) -0.0009(13) 0.0284(14) 0.0067(13)
N10 0.0403(17) 0.0373(16) 0.0301(15) 0.0052(12) 0.0247(13) 0.0126(13)
N21 0.0228(14) 0.0503(18) 0.0243(14) -0.0052(13) 0.0139(11) -0.0123(13)
N22 0.0245(16) 0.059(2) 0.0236(14) 0.0132(14) 0.0091(12) -0.0048(14)
N23 0.0265(18) 0.124(4) 0.040(2) 0.027(2) 0.0065(15) -0.024(2)
N31 0.0197(13) 0.0272(14) 0.0168(12) -0.0006(10) 0.0078(10) -0.0021(10)
N32 0.0273(16) 0.0354(15) 0.0127(12) 0.0006(11) 0.0059(10) -0.0053(12)
N33 0.0232(16) 0.079(3) 0.0231(15) 0.0023(15) 0.0044(12) -0.0119(16)
C2 0.0256(16) 0.0234(15) 0.0194(14) 0.0008(12) 0.0103(12) 0.0016(12)
C4 0.0336(18) 0.0223(16) 0.0308(17) 0.0027(13) 0.0069(14) 0.0048(14)
C1 0.0223(15) 0.0216(15) 0.0252(15) 0.0023(12) 0.0139(13) -0.0005(12)
C5 0.0299(17) 0.0233(16) 0.0205(15) 0.0006(12) 0.0027(13) 0.0018(13)
C7 0.055(2) 0.0342(19) 0.0180(16) 0.0051(14) 0.0072(15) 0.0090(17)
C3 0.0267(16) 0.0198(15) 0.0321(17) -0.0021(13) 0.0105(14) 0.0016(13)
C6 0.047(2) 0.0290(18) 0.044(2) -0.0024(16) 0.0247(18) 0.0088(16)
C8 0.0257(16) 0.0284(16) 0.0177(14) 0.0061(12) 0.0070(12) 0.0033(13)
C9 0.0239(16) 0.0361(19) 0.0233(16) 0.0044(14) 0.0053(13) 0.0048(14)
C14 0.047(2) 0.034(2) 0.0337(19) 0.0005(16) 0.0053(17) -0.0173(17)
C12 0.0258(17) 0.0367(19) 0.0259(16) -0.0032(14) 0.0043(14) -0.0122(14)
C10 0.0317(19) 0.050(2) 0.0241(17) -0.0047(16) -0.0017(14) -0.0053(17)
C11 0.037(2) 0.042(2) 0.0291(18) -0.0097(16) -0.0010(15) -0.0114(17)
C13 0.062(3) 0.066(3) 0.0232(19) -0.0021(19) -0.0112(19) 0.005(2)
C16 0.0411(19) 0.0230(16) 0.0212(15) 0.0014(12) 0.0100(14) 0.0017(14)
C18 0.050(2) 0.039(2) 0.0305(18) -0.0128(16) 0.0185(17) -0.0154(17)
C17 0.0349(18) 0.0378(19) 0.0230(16) -0.0044(14) 0.0115(14) -0.0039(15)
C19 0.051(2) 0.0277(18) 0.0271(17) -0.0071(14) 0.0208(16) -0.0092(16)
C15 0.048(2) 0.0267(17) 0.0218(16) 0.0013(13) 0.0192(15) -0.0074(15)
C20 0.045(2) 0.054(3) 0.0301(19) -0.0012(18) 0.0023(17) -0.0043(19)
C21 0.082(3) 0.0242(18) 0.039(2) -0.0030(16) 0.028(2) -0.0115(19)
C24 0.0338(19) 0.0270(17) 0.044(2) -0.0106(15) 0.0214(16) 0.0005(14)
C23 0.066(3) 0.037(2) 0.047(2) 0.0037(17) 0.046(2) 0.0105(19)
C22 0.043(2) 0.037(2) 0.048(2) 0.0052(16) 0.0363(18) 0.0034(16)
C27 0.048(2) 0.032(2) 0.068(3) -0.0128(19) 0.039(2) 0.0024(17)
C25 0.0321(18) 0.0267(17) 0.0358(18) -0.0032(14) 0.0121(15) 0.0037(14)
C28 0.053(2) 0.035(2) 0.0313(19) 0.0087(15) 0.0219(17) 0.0132(17)
C26 0.0335(18) 0.0280(17) 0.0279(17) -0.0009(14) 0.0123(14) 0.0051(14)
Cu3 0.02072(18) 0.01771(17) 0.01454(16) -0.00124(13) 0.00737(14) 0.00201(14)
Cu4 0.0302(2) 0.01793(18) 0.01761(17) -0.00195(14) 0.01238(15) 0.00254(15)
N13 0.0200(12) 0.0224(13) 0.0197(12) 0.0014(10) 0.0082(10) 0.0008(10)
N11 0.0322(15) 0.0195(13) 0.0198(12) -0.0017(10) 0.0097(11) -0.0009(11)
N14 0.0242(13) 0.0164(12) 0.0294(14) -0.0046(10) 0.0140(11) -0.0005(10)
N15 0.0213(13) 0.0164(12) 0.0293(14) -0.0073(10) 0.0091(11) -0.0003(10)
N12 0.0415(16) 0.0253(14) 0.0233(13) -0.0059(11) 0.0174(12) -0.0096(12)
N17 0.0211(13) 0.0185(12) 0.0226(12) -0.0069(10) 0.0102(10) -0.0026(10)
N18 0.0204(13) 0.0244(14) 0.0331(15) -0.0032(11) 0.0118(11) 0.0006(11)
N16 0.0227(13) 0.0217(13) 0.0208(12) -0.0080(10) 0.0067(10) 0.0018(10)
N20 0.066(2) 0.0216(14) 0.0315(16) -0.0040(12) 0.0293(15) -0.0038(14)
N19 0.081(3) 0.0249(16) 0.051(2) -0.0102(14) 0.051(2) -0.0108(16)
N41 0.0320(14) 0.0203(13) 0.0160(12) -0.0013(10) 0.0090(11) 0.0011(11)
N42 0.101(3) 0.0327(17) 0.0248(16) -0.0036(13) 0.0317(18) -0.0055(18)
N43 0.0455(17) 0.0198(13) 0.0199(14) -0.0011(10) 0.0086(12) 0.0003(12)
N51 0.0374(15) 0.0189(13) 0.0169(12) 0.0004(10) 0.0126(11) 0.0030(11)
N52 0.0496(18) 0.0220(14) 0.0191(13) -0.0056(11) 0.0154(13) -0.0060(12)
N53 0.087(3) 0.0363(18) 0.0331(17) -0.0123(14) 0.0380(18) -0.0186(18)
C29 0.0172(15) 0.0345(18) 0.0246(16) 0.0004(13) 0.0066(12) -0.0028(13)
C30 0.0280(17) 0.0306(18) 0.0369(18) -0.0051(14) 0.0205(15) -0.0031(14)
C33 0.059(2) 0.0170(15) 0.0206(16) -0.0023(12) 0.0094(16) 0.0002(15)
C35 0.053(2) 0.0287(19) 0.0290(18) 0.0022(15) -0.0042(17) 0.0098(17)
C31 0.077(3) 0.0284(19) 0.0269(18) -0.0097(15) 0.028(2) -0.0261(19)
C32 0.087(3) 0.0220(17) 0.0187(17) 0.0007(13) 0.0085(19) -0.0150(19)
C34 0.098(4) 0.061(3) 0.034(2) -0.016(2) 0.032(2) -0.054(3)
C37 0.0261(16) 0.0210(15) 0.0282(16) -0.0089(13) 0.0118(13) -0.0048(13)
C36 0.0257(16) 0.0278(16) 0.0162(14) -0.0034(12) 0.0076(12) -0.0030(13)
C40 0.0210(16) 0.0202(16) 0.0435(19) -0.0042(14) 0.0112(14) -0.0009(12)
C38 0.0347(18) 0.0185(15) 0.0384(18) 0.0005(13) 0.0230(15) 0.0064(13)
C39 0.0241(17) 0.0249(17) 0.055(2) 0.0004(15) 0.0208(16) 0.0044(13)
C41 0.048(2) 0.0286(19) 0.057(2) -0.0121(17) 0.030(2) 0.0053(17)
C42 0.0225(17) 0.034(2) 0.070(3) -0.0170(19) 0.0070(18) -0.0006(15)
C44 0.0231(16) 0.0243(16) 0.0305(17) -0.0085(13) 0.0127(13) -0.0049(13)
C43 0.0220(15) 0.0298(17) 0.0238(16) -0.0067(13) 0.0047(13) -0.0031(13)
C46 0.0202(15) 0.0256(16) 0.0391(18) -0.0104(14) 0.0139(14) -0.0008(13)
C48 0.0344(18) 0.0284(17) 0.0359(18) -0.0122(14) 0.0216(15) -0.0051(14)
C45 0.0248(16) 0.0204(15) 0.0275(16) -0.0036(12) 0.0148(13) -0.0011(12)
C47 0.0191(15) 0.0235(16) 0.0322(17) -0.0073(13) 0.0042(13) 0.0037(12)
C49 0.0236(18) 0.045(2) 0.054(2) -0.0280(19) 0.0034(17) 0.0023(16)
C50 0.0274(18) 0.042(2) 0.061(3) -0.0073(19) 0.0252(18) -0.0060(16)
C52 0.147(6) 0.022(2) 0.071(3) -0.012(2) 0.088(4) -0.020(3)
C51 0.061(3) 0.034(2) 0.093(4) -0.014(2) 0.064(3) -0.008(2)
C56 0.102(4) 0.027(2) 0.031(2) 0.0041(16) -0.001(2) 0.011(2)
C53 0.153(6) 0.026(2) 0.047(3) 0.0030(19) 0.057(3) -0.002(3)
C55 0.181(7) 0.050(3) 0.118(5) -0.021(3) 0.127(5) -0.036(4)
C54 0.110(4) 0.0172(17) 0.0283(19) -0.0004(14) 0.028(2) 0.004(2)

loop_
_atom_type_symbol
_atom_type_description
_atom_type_scat_dispersion_real
_atom_type_scat_dispersion_imag
_atom_type_scat_source
C C 0.0033 0.0016 'International Tables Vol C Tables 4.2.6.8 and 6.1.1.4'
H H 0.0000 0.0000 'International Tables Vol C Tables 4.2.6.8 and 6.1.1.4'
N N 0.0061 0.0033 'International Tables Vol C Tables 4.2.6.8 and 6.1.1.4'
Cu Cu 0.3201 1.2651 'International Tables Vol C Tables 4.2.6.8 and 6.1.1.4'
Cl Cl 0.1484 0.1585 'International Tables Vol C Tables 4.2.6.8 and 6.1.1.4'
O O 0.0106 0.0060 'International Tables Vol C Tables 4.2.6.8 and 6.1.1.4'

loop_
_geom_angle_atom_site_label_1
_geom_angle_atom_site_label_2
_geom_angle_atom_site_label_3
_geom_angle
O3 Cl1 O1 110.13(18)
O3 Cl1 O2 110.10(17)
O1 Cl1 O2 109.79(16)
O3 Cl1 O4 109.30(17)
O1 Cl1 O4 108.80(15)
O2 Cl1 O4 108.69(15)
O7 Cl2 O5 110.5(3)
O7 Cl2 O6 109.9(3)
O5 Cl2 O6 108.56(17)
O7 Cl2 O8 109.70(18)
O5 Cl2 O8 109.37(18)
O6 Cl2 O8 108.78(17)
O13B Cl3 O10A 113.1(7)
O13B Cl3 O12B 121.3(6)
O10A Cl3 O12A 112.0(4)
O12B Cl3 O12A 143.0(5)
O13B Cl3 O11A 122.4(6)
O10A Cl3 O11A 124.0(4)
O12B Cl3 O11A 108.0(4)
O12A Cl3 O11A 108.4(3)
O13B Cl3 O13A 71.9(6)
O10A Cl3 O13A 104.9(3)
O12B Cl3 O13A 73.2(5)
O12A Cl3 O13A 107.2(3)
O11A Cl3 O13A 98.1(2)
O13B Cl3 O11B 105.0(6)
O10A Cl3 O11B 67.0(4)
O12B Cl3 O11B 101.3(5)
O12A Cl3 O11B 71.9(4)
O11A Cl3 O11B 91.6(3)
O13A Cl3 O11B 170.0(3)
O20A Cl4A O21A 109.8(4)
O20A Cl4A O23A 106.3(5)
O21A Cl4A O23A 109.8(5)
O20A Cl4A O22A 110.1(4)
O21A Cl4A O22A 114.4(4)
O23A Cl4A O22A 106.1(4)
O20B Cl4B O23B 118.3(8)
O20B Cl4B O21B 114.0(7)
O23B Cl4B O21B 107.8(8)
O20B Cl4B O22B 110.4(7)
O23B Cl4B O22B 100.8(8)
O21B Cl4B O22B 103.8(7)
N5 Cu1 N31 169.08(11)
N5 Cu1 N21 93.77(11)
N31 Cu1 N21 78.33(10)
N5 Cu1 N3 92.10(10)
N31 Cu1 N3 91.84(10)
N21 Cu1 N3 153.69(11)
N5 Cu1 N1 94.65(11)
N31 Cu1 N1 95.31(10)
N21 Cu1 N1 112.00(11)
N3 Cu1 N1 93.03(9)
N8 Cu2 N31 94.08(10)
N8 Cu2 N21 159.00(12)
N31 Cu2 N21 77.35(10)
N8 Cu2 N6 92.29(11)
N31 Cu2 N6 159.54(11)
N21 Cu2 N6 89.94(11)
N8 Cu2 N10 103.31(12)
N31 Cu2 N10 101.27(10)
N21 Cu2 N10 97.20(12)
N6 Cu2 N10 96.14(11)
C5 N1 N2 106.0(2)
C5 N1 Cu1 133.1(2)
N2 N1 Cu1 119.48(18)
C3 N2 N1 111.5(2)
C3 N2 C2 128.5(3)
N1 N2 C2 119.9(2)
C1 N3 C8 112.1(2)
C1 N3 Cu1 112.53(18)
C8 N3 Cu1 116.82(18)
C10 N4 N5 110.9(3)
C10 N4 C9 130.0(3)
N5 N4 C9 119.0(3)
C12 N5 N4 106.4(3)
C12 N5 Cu1 132.6(2)
N4 N5 Cu1 117.9(2)
C19 N8 N7 106.1(3)
C19 N8 Cu2 133.2(2)
N7 N8 Cu2 120.7(2)
C17 N7 N8 111.2(3)
C17 N7 C16 128.9(3)
N8 N7 C16 119.5(3)
C22 N6 C15 110.5(3)
C22 N6 Cu2 112.5(2)
C15 N6 Cu2 117.2(2)
C24 N9 N10 111.7(3)
C24 N9 C23 128.0(3)
N10 N9 C23 120.4(3)
C26 N10 N9 105.0(3)
C26 N10 Cu2 136.4(2)
N9 N10 Cu2 118.7(2)
N22 N21 Cu1 126.2(2)
N22 N21 Cu2 128.0(2)
Cu1 N21 Cu2 101.82(12)
N23 N22 N21 178.0(4)
N32 N31 Cu1 116.0(2)
N32 N31 Cu2 128.7(2)
Cu1 N31 Cu2 102.47(11)
N33 N32 N31 177.5(3)
N2 C2 C1 111.3(2)
N2 C2 H2A 109.4
C1 C2 H2A 109.4
N2 C2 H2B 109.4
C1 C2 H2B 109.4
H2A C2 H2B 108.0
C3 C4 C5 106.4(3)
C3 C4 H4 126.8
C5 C4 H4 126.8
N3 C1 C2 113.8(2)
N3 C1 H1A 108.8
C2 C1 H1A 108.8
N3 C1 H1B 108.8
C2 C1 H1B 108.8
H1A C1 H1B 107.7
N1 C5 C4 110.0(3)
N1 C5 C7 120.8(3)
C4 C5 C7 129.2(3)
C5 C7 H7A 109.5
C5 C7 H7B 109.5
H7A C7 H7B 109.5
C5 C7 H7C 109.5
H7A C7 H7C 109.5
H7B C7 H7C 109.5
N2 C3 C4 106.1(3)
N2 C3 C6 123.0(3)
C4 C3 C6 130.9(3)
C3 C6 H6A 109.5
C3 C6 H6B 109.5
H6A C6 H6B 109.5
C3 C6 H6C 109.5
H6A C6 H6C 109.5
H6B C6 H6C 109.5
N3 C8 C9 112.8(2)
N3 C8 H8A 109.0
C9 C8 H8A 109.0
N3 C8 H8B 109.0
C9 C8 H8B 109.0
H8A C8 H8B 107.8
N4 C9 C8 111.7(3)
N4 C9 H9A 109.3
C8 C9 H9A 109.3
N4 C9 H9B 109.3
C8 C9 H9B 109.3
H9A C9 H9B 107.9
C12 C14 H14A 109.5
C12 C14 H14B 109.5
H14A C14 H14B 109.5
C12 C14 H14C 109.5
H14A C14 H14C 109.5
H14B C14 H14C 109.5
N5 C12 C11 109.1(3)
N5 C12 C14 122.0(3)
C11 C12 C14 128.9(3)
N4 C10 C11 106.7(3)
N4 C10 C13 121.6(4)
C11 C10 C13 131.7(4)
C10 C11 C12 106.8(3)
C10 C11 H11 126.6
C12 C11 H11 126.6
C10 C13 H13A 109.5
C10 C13 H13B 109.5
H13A C13 H13B 109.5
C10 C13 H13C 109.5
H13A C13 H13C 109.5
H13B C13 H13C 109.5
N7 C16 C15 110.2(3)
N7 C16 H16A 109.6
C15 C16 H16A 109.6
N7 C16 H16B 109.6
C15 C16 H16B 109.6
H16A C16 H16B 108.1
C17 C18 C19 106.7(3)
C17 C18 H18 126.6
C19 C18 H18 126.6
N7 C17 C18 106.5(3)
N7 C17 C20 122.1(3)
C18 C17 C20 131.4(3)
N8 C19 C18 109.5(3)
N8 C19 C21 121.9(3)
C18 C19 C21 128.6(3)
N6 C15 C16 112.0(2)
N6 C15 H15A 109.2
C16 C15 H15A 109.2
N6 C15 H15B 109.2
C16 C15 H15B 109.2
H15A C15 H15B 107.9
C17 C20 H20A 109.5
C17 C20 H20B 109.5
H20A C20 H20B 109.5
C17 C20 H20C 109.5
H20A C20 H20C 109.5
H20B C20 H20C 109.5
C19 C21 H21A 109.5
C19 C21 H21B 109.5
H21A C21 H21B 109.5
C19 C21 H21C 109.5
H21A C21 H21C 109.5
H21B C21 H21C 109.5
N9 C24 C25 106.4(3)
N9 C24 C27 122.9(3)
C25 C24 C27 130.6(3)
N9 C23 C22 112.5(3)
N9 C23 H23A 109.1
C22 C23 H23A 109.1
N9 C23 H23B 109.1
C22 C23 H23B 109.1
H23A C23 H23B 107.8
N6 C22 C23 112.0(3)
N6 C22 H22A 109.2
C23 C22 H22A 109.2
N6 C22 H22B 109.2
C23 C22 H22B 109.2
H22A C22 H22B 107.9
C24 C27 H27A 109.5
C24 C27 H27B 109.5
H27A C27 H27B 109.5
C24 C27 H27C 109.5
H27A C27 H27C 109.5
H27B C27 H27C 109.5
C24 C25 C26 106.5(3)
C24 C25 H25 126.8
C26 C25 H25 126.8
C26 C28 H28A 109.5
C26 C28 H28B 109.5
H28A C28 H28B 109.5
C26 C28 H28C 109.5
H28A C28 H28C 109.5
H28B C28 H28C 109.5
N10 C26 C25 110.5(3)
N10 C26 C28 122.1(3)
C25 C26 C28 127.4(3)
N11 Cu3 N51 160.73(10)
N11 Cu3 N41 92.07(10)
N51 Cu3 N41 76.74(10)
N11 Cu3 N13 92.21(10)
N51 Cu3 N13 92.00(10)
N41 Cu3 N13 155.83(10)
N11 Cu3 N15 104.34(10)
N51 Cu3 N15 93.99(10)
N41 Cu3 N15 106.78(10)
N13 Cu3 N15 95.15(10)
N20 Cu4 N41 161.73(11)
N20 Cu4 N51 90.90(11)
N41 Cu4 N51 77.15(10)
N20 Cu4 N18 92.49(12)
N41 Cu4 N18 91.69(11)
N51 Cu4 N18 151.40(10)
N20 Cu4 N16 103.65(11)
N41 Cu4 N16 93.70(10)
N51 Cu4 N16 111.88(10)
N18 Cu4 N16 94.87(10)
C36 N13 C29 109.6(2)
C36 N13 Cu3 112.77(18)
C29 N13 Cu3 118.03(18)
C33 N11 N12 106.7(3)
C33 N11 Cu3 131.4(2)
N12 N11 Cu3 121.8(2)
C38 N14 N15 111.7(3)
C38 N14 C37 127.6(3)
N15 N14 C37 120.7(2)
C40 N15 N14 104.9(2)
C40 N15 Cu3 134.9(2)
N14 N15 Cu3 120.21(18)
C31 N12 N11 110.4(3)
C31 N12 C30 129.3(3)
N11 N12 C30 120.1(2)
C45 N17 N16 111.7(2)
C45 N17 C44 127.6(2)
N16 N17 C44 120.6(2)
C43 N18 C50 109.3(3)
C43 N18 Cu4 114.76(19)
C50 N18 Cu4 116.3(2)
C47 N16 N17 105.0(2)
C47 N16 Cu4 132.0(2)
N17 N16 Cu4 121.08(18)
C54 N20 N19 106.9(3)
C54 N20 Cu4 130.3(3)
N19 N20 Cu4 120.5(3)
C52 N19 N20 109.4(4)
C52 N19 C51 130.0(4)
N20 N19 C51 120.6(3)
N43 N41 Cu4 121.9(2)
N43 N41 Cu3 120.9(2)
Cu4 N41 Cu3 103.46(11)
N42 N43 N41 178.8(3)
N52 N51 Cu3 120.6(2)
N52 N51 Cu4 116.1(2)
Cu3 N51 Cu4 102.63(11)
N53 N52 N51 178.8(3)
N13 C29 C30 111.9(3)
N13 C29 H29A 109.2
C30 C29 H29A 109.2
N13 C29 H29B 109.2
C30 C29 H29B 109.2
H29A C29 H29B 107.9
N12 C30 C29 111.0(3)
N12 C30 H30A 109.4
C29 C30 H30A 109.4
N12 C30 H30B 109.4
C29 C30 H30B 109.4
H30A C30 H30B 108.0
N11 C33 C32 108.8(3)
N11 C33 C35 122.2(3)
C32 C33 C35 129.0(3)
C33 C35 H35A 109.5
C33 C35 H35B 109.5
H35A C35 H35B 109.5
C33 C35 H35C 109.5
H35A C35 H35C 109.5
H35B C35 H35C 109.5
N12 C31 C32 106.6(3)
N12 C31 C34 121.8(4)
C32 C31 C34 131.6(4)
C31 C32 C33 107.4(3)
C31 C32 H32 126.3
C33 C32 H32 126.3
C31 C34 H34A 109.5
C31 C34 H34B 109.5
H34A C34 H34B 109.5
C31 C34 H34C 109.5
H34A C34 H34C 109.5
H34B C34 H34C 109.5
N14 C37 C36 112.5(2)
N14 C37 H37A 109.1
C36 C37 H37A 109.1
N14 C37 H37B 109.1
C36 C37 H37B 109.1
H37A C37 H37B 107.8
N13 C36 C37 111.9(2)
N13 C36 H36A 109.2
C37 C36 H36A 109.2
N13 C36 H36B 109.2
C37 C36 H36B 109.2
H36A C36 H36B 107.9
N15 C40 C39 110.4(3)
N15 C40 C42 121.2(3)
C39 C40 C42 128.4(3)
N14 C38 C39 106.4(3)
N14 C38 C41 121.8(3)
C39 C38 C41 131.8(3)
C38 C39 C40 106.5(3)
C38 C39 H39 126.7
C40 C39 H39 126.7
C38 C41 H41A 109.5
C38 C41 H41B 109.5
H41A C41 H41B 109.5
C38 C41 H41C 109.5
H41A C41 H41C 109.5
H41B C41 H41C 109.5
C40 C42 H42A 109.5
C40 C42 H42B 109.5
H42A C42 H42B 109.5
C40 C42 H42C 109.5
H42A C42 H42C 109.5
H42B C42 H42C 109.5
N17 C44 C43 113.1(3)
N17 C44 H44A 109.0
C43 C44 H44A 109.0
N17 C44 H44B 109.0
C43 C44 H44B 109.0
H44A C44 H44B 107.8
N18 C43 C44 112.3(3)
N18 C43 H43A 109.1
C44 C43 H43A 109.1
N18 C43 H43B 109.1
C44 C43 H43B 109.1
H43A C43 H43B 107.9
C45 C46 C47 106.2(3)
C45 C46 H46 126.9
C47 C46 H46 126.9
C45 C48 H48A 109.5
C45 C48 H48B 109.5
H48A C48 H48B 109.5
C45 C48 H48C 109.5
H48A C48 H48C 109.5
H48B C48 H48C 109.5
N17 C45 C46 106.5(3)
N17 C45 C48 123.0(3)
C46 C45 C48 130.4(3)
N16 C47 C46 110.6(3)
N16 C47 C49 121.1(3)
C46 C47 C49 128.3(3)
C47 C49 H49A 109.5
C47 C49 H49B 109.5
H49A C49 H49B 109.5
C47 C49 H49C 109.5
H49A C49 H49C 109.5
H49B C49 H49C 109.5
N18 C50 C51 112.6(3)
N18 C50 H50A 109.1
C51 C50 H50A 109.1
N18 C50 H50B 109.1
C51 C50 H50B 109.1
H50A C50 H50B 107.8
N19 C52 C53 107.6(4)
N19 C52 C55 120.5(6)
C53 C52 C55 131.9(5)
N19 C51 C50 112.8(3)
N19 C51 H51A 109.0
C50 C51 H51A 109.0
N19 C51 H51B 109.0
C50 C51 H51B 109.0
H51A C51 H51B 107.8
C54 C56 H56A 109.5
C54 C56 H56B 109.5
H56A C56 H56B 109.5
C54 C56 H56C 109.5
H56A C56 H56C 109.5
H56B C56 H56C 109.5
C52 C53 C54 107.0(4)
C52 C53 H53 126.5
C54 C53 H53 126.5
C52 C55 H55A 109.5
C52 C55 H55B 109.5
H55A C55 H55B 109.5
C52 C55 H55C 109.5
H55A C55 H55C 109.5
H55B C55 H55C 109.5
N20 C54 C53 109.2(5)
N20 C54 C56 122.7(4)
C53 C54 C56 128.1(5)

loop_
_geom_bond_atom_site_label_1
_geom_bond_atom_site_label_2
_geom_bond_distance
Cl1 O3 1.428(3)
Cl1 O1 1.438(3)
Cl1 O2 1.446(3)
Cl1 O4 1.458(2)
Cl2 O7 1.423(3)
Cl2 O5 1.433(3)
Cl2 O6 1.445(3)
Cl2 O8 1.445(3)
Cl3 O13B 1.272(8)
Cl3 O10A 1.341(5)
Cl3 O12B 1.372(7)
Cl3 O12A 1.389(4)
Cl3 O11A 1.396(4)
Cl3 O13A 1.500(4)
Cl3 O11B 1.604(7)
Cl4A O20A 1.348(5)
Cl4A O21A 1.382(5)
Cl4A O23A 1.419(5)
Cl4A O22A 1.429(5)
Cl4B O20B 1.344(9)
Cl4B O23B 1.427(11)
Cl4B O21B 1.434(11)
Cl4B O22B 1.466(10)
Cu1 N5 1.969(3)
Cu1 N31 2.004(2)
Cu1 N21 2.022(3)
Cu1 N3 2.088(2)
Cu1 N1 2.171(3)
Cu2 N8 1.977(3)
Cu2 N31 2.034(2)
Cu2 N21 2.035(3)
Cu2 N6 2.048(3)
Cu2 N10 2.207(3)
N1 C5 1.335(4)
N1 N2 1.362(3)
N2 C3 1.356(4)
N2 C2 1.465(4)
N3 C1 1.497(4)
N3 C8 1.499(4)
N4 C10 1.346(4)
N4 N5 1.363(4)
N4 C9 1.455(4)
N5 C12 1.343(4)
N8 C19 1.339(4)
N8 N7 1.368(4)
N7 C17 1.348(4)
N7 C16 1.455(4)
N6 C22 1.489(4)
N6 C15 1.496(4)
N9 C24 1.353(5)
N9 N10 1.370(4)
N9 C23 1.459(5)
N10 C26 1.343(4)
N21 N22 1.209(4)
N22 N23 1.140(4)
N31 N32 1.220(4)
N32 N33 1.143(4)
C2 C1 1.530(4)
C2 H2A 0.9900
C2 H2B 0.9900
C4 C3 1.382(5)
C4 C5 1.398(5)
C4 H4 0.9500
C1 H1A 0.9900
C1 H1B 0.9900
C5 C7 1.499(4)
C7 H7A 0.9800
C7 H7B 0.9800
C7 H7C 0.9800
C3 C6 1.493(5)
C6 H6A 0.9800
C6 H6B 0.9800
C6 H6C 0.9800
C8 C9 1.514(4)
C8 H8A 0.9900
C8 H8B 0.9900
C9 H9A 0.9900
C9 H9B 0.9900
C14 C12 1.490(5)
C14 H14A 0.9800
C14 H14B 0.9800
C14 H14C 0.9800
C12 C11 1.392(5)
C10 C11 1.378(6)
C10 C13 1.491(5)
C11 H11 0.9500
C13 H13A 0.9800
C13 H13B 0.9800
C13 H13C 0.9800
C16 C15 1.506(5)
C16 H16A 0.9900
C16 H16B 0.9900
C18 C17 1.378(5)
C18 C19 1.397(5)
C18 H18 0.9500
C17 C20 1.491(5)
C19 C21 1.498(5)
C15 H15A 0.9900
C15 H15B 0.9900
C20 H20A 0.9800
C20 H20B 0.9800
C20 H20C 0.9800
C21 H21A 0.9800
C21 H21B 0.9800
C21 H21C 0.9800
C24 C25 1.374(5)
C24 C27 1.496(5)
C23 C22 1.529(5)
C23 H23A 0.9900
C23 H23B 0.9900
C22 H22A 0.9900
C22 H22B 0.9900
C27 H27A 0.9800
C27 H27B 0.9800
C27 H27C 0.9800
C25 C26 1.392(5)
C25 H25 0.9500
C28 C26 1.498(5)
C28 H28A 0.9800
C28 H28B 0.9800
C28 H28C 0.9800
Cu3 N11 1.977(3)
Cu3 N51 2.048(3)
Cu3 N41 2.057(3)
Cu3 N13 2.065(3)
Cu3 N15 2.175(2)
Cu4 N20 1.981(3)
Cu4 N41 2.027(3)
Cu4 N51 2.060(3)
Cu4 N18 2.079(3)
Cu4 N16 2.176(2)
N13 C36 1.489(4)
N13 C29 1.496(4)
N11 C33 1.348(4)
N11 N12 1.362(4)
N14 C38 1.354(4)
N14 N15 1.365(3)
N14 C37 1.451(4)
N15 C40 1.344(4)
N12 C31 1.359(4)
N12 C30 1.453(5)
N17 C45 1.354(4)
N17 N16 1.368(3)
N17 C44 1.455(4)
N18 C43 1.490(4)
N18 C50 1.492(4)
N16 C47 1.342(4)
N20 C54 1.356(5)
N20 N19 1.371(5)
N19 C52 1.369(6)
N19 C51 1.446(6)
N41 N43 1.217(4)
N42 N43 1.143(4)
N51 N52 1.225(4)
N52 N53 1.142(4)
C29 C30 1.514(4)
C29 H29A 0.9900
C29 H29B 0.9900
C30 H30A 0.9900
C30 H30B 0.9900
C33 C32 1.389(5)
C33 C35 1.484(6)
C35 H35A 0.9800
C35 H35B 0.9800
C35 H35C 0.9800
C31 C32 1.370(6)
C31 C34 1.497(6)
C32 H32 0.9500
C34 H34A 0.9800
C34 H34B 0.9800
C34 H34C 0.9800
C37 C36 1.523(4)
C37 H37A 0.9900
C37 H37B 0.9900
C36 H36A 0.9900
C36 H36B 0.9900
C40 C39 1.392(5)
C40 C42 1.490(5)
C38 C39 1.368(5)
C38 C41 1.498(5)
C39 H39 0.9500
C41 H41A 0.9800
C41 H41B 0.9800
C41 H41C 0.9800
C42 H42A 0.9800
C42 H42B 0.9800
C42 H42C 0.9800
C44 C43 1.517(4)
C44 H44A 0.9900
C44 H44B 0.9900
C43 H43A 0.9900
C43 H43B 0.9900
C46 C45 1.376(4)
C46 C47 1.397(4)
C46 H46 0.9500
C48 C45 1.496(4)
C48 H48A 0.9800
C48 H48B 0.9800
C48 H48C 0.9800
C47 C49 1.497(4)
C49 H49A 0.9800
C49 H49B 0.9800
C49 H49C 0.9800
C50 C51 1.514(6)
C50 H50A 0.9900
C50 H50B 0.9900
C52 C53 1.371(8)
C52 C55 1.509(8)
C51 H51A 0.9900
C51 H51B 0.9900
C56 C54 1.484(7)
C56 H56A 0.9800
C56 H56B 0.9800
C56 H56C 0.9800
C53 C54 1.390(7)
C53 H53 0.9500
C55 H55A 0.9800
C55 H55B 0.9800
C55 H55C 0.9800

loop_
_geom_torsion_atom_site_label_1
_geom_torsion_atom_site_label_2
_geom_torsion_atom_site_label_3
_geom_torsion_atom_site_label_4
_geom_torsion
C5 N1 N2 C2 -176.7(3)
C10 N4 N5 C12 -0.8(4)
C9 N4 N5 C12 178.7(3)
C19 N8 N7 C17 0.4(4)
C19 N8 N7 C16 173.4(3)
C24 N9 N10 C26 -0.4(4)
C23 N9 N10 C26 -178.9(3)
C3 N2 C2 C1 -131.7(3)
N1 N2 C2 C1 44.8(4)
C8 N3 C1 C2 -86.3(3)
N2 C2 C1 N3 -84.5(3)
N2 N1 C5 C4 -0.6(4)
N2 N1 C5 C7 179.6(3)
C3 C4 C5 N1 0.7(4)
C3 C4 C5 C7 -179.5(3)
N1 N2 C3 C4 0.2(4)
C2 N2 C3 C4 176.9(3)
N1 N2 C3 C6 -179.0(3)
C2 N2 C3 C6 -2.3(5)
C5 C4 C3 N2 -0.5(4)
C5 C4 C3 C6 178.6(4)
C1 N3 C8 C9 129.0(3)
Cu1 N3 C8 C9 -3.0(3)
C10 N4 C9 C8 -105.3(4)
N5 N4 C9 C8 75.3(3)
N3 C8 C9 N4 -57.8(3)
N4 N5 C12 C11 0.8(4)
Cu1 N5 C12 C11 -158.3(3)
N4 N5 C12 C14 -179.5(3)
N5 N4 C10 C11 0.5(4)
C9 N4 C10 C11 -178.9(3)
N5 N4 C10 C13 178.9(4)
C9 N4 C10 C13 -0.5(6)
N4 C10 C11 C12 0.0(4)
C13 C10 C11 C12 -178.2(4)
N5 C12 C11 C10 -0.6(4)
C14 C12 C11 C10 179.9(4)
C17 N7 C16 C15 114.7(4)
N8 N7 C16 C15 -57.0(4)
N8 N7 C17 C18 -0.4(4)
C16 N7 C17 C18 -172.7(3)
N8 N7 C17 C20 178.7(3)
C16 N7 C17 C20 6.5(5)
C19 C18 C17 N7 0.3(4)
C19 C18 C17 C20 -178.7(4)
N7 N8 C19 C18 -0.2(4)
N7 N8 C19 C21 -179.5(3)
C17 C18 C19 N8 -0.1(4)
C17 C18 C19 C21 179.2(4)
C22 N6 C15 C16 -159.5(3)
N7 C16 C15 N6 75.2(3)
N10 N9 C24 C25 0.0(4)
C23 N9 C24 C25 178.4(4)
N10 N9 C24 C27 179.6(3)
C23 N9 C24 C27 -2.0(6)
C24 N9 C23 C22 129.1(4)
N10 N9 C23 C22 -52.7(5)
C15 N6 C22 C23 79.6(3)
N9 C23 C22 N6 87.0(4)
N9 C24 C25 C26 0.3(4)
C27 C24 C25 C26 -179.2(4)
N9 N10 C26 C25 0.6(4)
N9 N10 C26 C28 -179.0(3)
C24 C25 C26 N10 -0.6(4)
C24 C25 C26 C28 178.9(4)
C38 N14 N15 C40 1.1(3)
C37 N14 N15 C40 -179.3(3)
C33 N11 N12 C31 -0.7(3)
C33 N11 N12 C30 -177.0(3)
C45 N17 N16 C47 -0.3(3)
C44 N17 N16 C47 177.1(3)
C54 N20 N19 C52 0.4(4)
C54 N20 N19 C51 -180.0(3)
C36 N13 C29 C30 160.2(3)
C31 N12 C30 C29 -118.6(4)
N11 N12 C30 C29 56.9(4)
N13 C29 C30 N12 -73.7(3)
N12 N11 C33 C32 -0.3(3)
N12 N11 C33 C35 178.8(3)
N11 N12 C31 C32 1.4(4)
C30 N12 C31 C32 177.3(3)
N11 N12 C31 C34 -177.6(3)
C30 N12 C31 C34 -1.8(5)
N12 C31 C32 C33 -1.5(4)
C34 C31 C32 C33 177.3(4)
N11 C33 C32 C31 1.1(4)
C35 C33 C32 C31 -177.8(3)
C38 N14 C37 C36 -129.6(3)
N15 N14 C37 C36 50.9(4)
C29 N13 C36 C37 -79.4(3)
N14 C37 C36 N13 -85.6(3)
N14 N15 C40 C39 -0.7(4)
N14 N15 C40 C42 177.6(3)
N15 N14 C38 C39 -1.1(4)
C37 N14 C38 C39 179.4(3)
N15 N14 C38 C41 177.8(3)
C37 N14 C38 C41 -1.7(5)
N14 C38 C39 C40 0.6(4)
C41 C38 C39 C40 -178.2(4)
N15 C40 C39 C38 0.1(4)
C42 C40 C39 C38 -178.1(4)
C45 N17 C44 C43 119.5(3)
N16 N17 C44 C43 -57.4(4)
C50 N18 C43 C44 80.4(3)
N17 C44 C43 N18 82.5(3)
N16 N17 C45 C46 0.3(4)
C44 N17 C45 C46 -176.9(3)
N16 N17 C45 C48 -179.2(3)
C44 N17 C45 C48 3.6(5)
C47 C46 C45 N17 -0.1(4)
C47 C46 C45 C48 179.3(3)
N17 N16 C47 C46 0.2(4)
N17 N16 C47 C49 -178.8(3)
C45 C46 C47 N16 -0.1(4)
C45 C46 C47 C49 178.9(4)
C43 N18 C50 C51 -165.7(3)
N20 N19 C52 C53 -0.3(4)
C51 N19 C52 C53 -180.0(4)
N20 N19 C52 C55 -179.6(4)
C51 N19 C52 C55 0.8(6)
C52 N19 C51 C50 132.3(4)
N20 N19 C51 C50 -47.3(5)
N18 C50 C51 N19 74.1(4)
N19 C52 C53 C54 0.2(5)
C55 C52 C53 C54 179.3(4)
N19 N20 C54 C53 -0.3(4)
N19 N20 C54 C56 178.9(3)
C52 C53 C54 N20 0.1(5)
C52 C53 C54 C56 -179.1(4)
